data_2010523
loop_
_publ_author_name
'I\,s\?ik, \,Samil'
'\"Ozt\"urk, Sema'
'Fun, Hoong-Kun'
'A\~gar, Erbil'
'\,Sa\,smaz, Selami'

_publ_section_title
;
 5'-Allyl-2'-benzoyloxy-3'-methoxy-4-nitroazobenzene
;
_journal_issue 1
_journal_name_full 'Acta Crystallographica Section C'
_journal_page_first 95
_journal_page_last 96
_journal_paper_doi 10.1107/S0108270199012457
_journal_volume 56
_journal_year 2000
_chemical_formula_sum 'C23 H19 N3 O5'
_chemical_formula_weight 417.41
_chemical_name_systematic
;
 ?
;
_space_group_IT_number 14
_symmetry_cell_setting monoclinic
_symmetry_space_group_name_Hall '-P 2yn'
_symmetry_space_group_name_H-M 'P 1 21/n 1'
_audit_creation_method SHELXL-97
_cell_angle_alpha 90.00
_cell_angle_beta 97.7660(10)
_cell_angle_gamma 90.00
_cell_formula_units_Z 4
_cell_length_a 7.75640(10)
_cell_length_b 22.3441(5)
_cell_length_c 12.5552(2)
_cell_measurement_reflns_used 4481
_cell_measurement_temperature 293(2)
_cell_measurement_theta_max 33
_cell_measurement_theta_min 1.5
_cell_volume 2155.98(7)
_computing_cell_refinement 'SAINT (Siemens, 1996)'
_computing_data_collection 'SMART (Siemens, 1996)'
_computing_data_reduction SAINT
_computing_molecular_graphics 'SHELXTL (Sheldrick, 1996)'
_computing_publication_material
;
SHELXTL and
PARST (Nardelli, 1995)
;
_computing_structure_refinement 'SHELXL97 (Sheldrick, 1997)'
_computing_structure_solution 'SHELXS86 (Sheldrick, 1990)'
_diffrn_ambient_temperature 293(2)
_diffrn_measured_fraction_theta_max .964
_diffrn_measurement_device_type
;
Siemens SMART CCD area detector diffractometer
;
_diffrn_measurement_method '\w scans'
_diffrn_radiation_monochromator graphite
_diffrn_radiation_source 'fine-focus sealed tube'
_diffrn_radiation_type MoK\a
_diffrn_radiation_wavelength .71073
_diffrn_reflns_av_R_equivalents .0728
_diffrn_reflns_av_sigmaI/netI .0855
_diffrn_reflns_limit_h_max 8
_diffrn_reflns_limit_h_min -10
_diffrn_reflns_limit_k_max 29
_diffrn_reflns_limit_k_min -14
_diffrn_reflns_limit_l_max 16
_diffrn_reflns_limit_l_min -16
_diffrn_reflns_number 15921
_diffrn_reflns_theta_full 28.28
_diffrn_reflns_theta_max 28.28
_diffrn_reflns_theta_min 1.82
_exptl_absorpt_coefficient_mu .092
_exptl_absorpt_correction_type none
_exptl_crystal_colour 'light yellow'
_exptl_crystal_density_diffrn 1.286
_exptl_crystal_density_method 'not measured'
_exptl_crystal_description slab
_exptl_crystal_F_000 872
_exptl_crystal_size_max .32
_exptl_crystal_size_mid .24
_exptl_crystal_size_min .08
_refine_diff_density_max .243
_refine_diff_density_min -.203
_refine_ls_extinction_coef .0025(11)
_refine_ls_extinction_method 'SHELXL97 (Sheldrick, 1997)'
_refine_ls_goodness_of_fit_ref .958
_refine_ls_hydrogen_treatment mixed
_refine_ls_matrix_type full
_refine_ls_number_parameters 281
_refine_ls_number_reflns 5166
_refine_ls_number_restraints 0
_refine_ls_restrained_S_all .958
_refine_ls_R_factor_all .1922
_refine_ls_R_factor_gt .0655
_refine_ls_shift/su_max .000
_refine_ls_shift/su_mean .000
_refine_ls_structure_factor_coef Fsqd
_refine_ls_weighting_details 'calc w = 1/[\s^2^(Fo^2^)+(0.0819P)^2^] where P=(Fo^2^+2Fc^2^)/3'
_refine_ls_weighting_scheme calc
_refine_ls_wR_factor_ref .1971
_reflns_number_gt 1920
_reflns_number_total 5166
_reflns_threshold_expression I>2\s(I)
_cod_data_source_file fr1219.cif
_cod_data_source_block I
_cod_original_sg_symbol_H-M 'P 21/n'
_cod_database_code 2010523
_cod_database_fobs_code 2010523

loop_
_symmetry_equiv_pos_as_xyz
'x, y, z'
'-x+1/2, y+1/2, -z+1/2'
'-x, -y, -z'
'x-1/2, -y-1/2, z-1/2'

loop_
_atom_site_label
_atom_site_fract_x
_atom_site_fract_y
_atom_site_fract_z
_atom_site_U_iso_or_equiv
_atom_site_adp_type
_atom_site_calc_flag
_atom_site_refinement_flags
_atom_site_occupancy
_atom_site_disorder_assembly
_atom_site_disorder_group
_atom_site_type_symbol
O1 .9882(4) .15459(13) -.0585(3) .1368(11) Uani d DU 1 . . O
O2 .9476(4) .07217(15) .0203(3) .1467(12) Uani d DU 1 . . O
O3 -.2560(2) .17466(9) .37821(16) .0800(6) Uani d . 1 . . O
O4 .0105(2) .12748(8) .29568(15) .0672(5) Uani d . 1 . . O
O5 .1935(3) .14157(9) .44743(17) .0857(7) Uani d U 1 . . O
N1 .9096(4) .12358(16) -.0020(3) .0999(9) Uani d DU 1 . . N
N2 .3269(3) .22698(11) .14856(19) .0737(7) Uani d . 1 . . N
N3 .2361(3) .19428(10) .19837(19) .0684(6) Uani d . 1 . . N
C1 .7564(4) .14978(14) .0392(2) .0706(8) Uani d D 1 . . C
C2 .7162(4) .20842(14) .0180(2) .0725(8) Uani d . 1 . . C
H2B .7841 .2317 -.0215 .087 Uiso calc R 1 . . H
C3 .5737(4) .23221(13) .0562(2) .0693(8) Uani d . 1 . . C
H3B .5448 .2722 .0435 .083 Uiso calc R 1 . . H
C4 .4734(3) .19698(13) .1131(2) .0642(7) Uani d . 1 . . C
C5 .5164(4) .13759(13) .1341(2) .0768(8) Uani d . 1 . . C
H5A .4480 .1140 .1729 .092 Uiso calc R 1 . . H
C6 .6596(4) .11378(13) .0976(2) .0812(9) Uani d . 1 . . C
H6A .6911 .0741 .1118 .097 Uiso calc R 1 . . H
C7 .0905(3) .22464(12) .2342(2) .0622(7) Uani d . 1 . . C
C8 .0532(4) .28463(13) .2188(2) .0717(8) Uani d . 1 . . C
H8A .1265 .3085 .1840 .086 Uiso calc R 1 . . H
C9 -.0911(4) .30969(13) .2542(2) .0739(8) Uani d D 1 . . C
C10 -.1966(4) .27341(14) .3085(2) .0726(8) Uani d . 1 . . C
H10A -.2930 .2900 .3341 .087 Uiso calc R 1 . . H
C11 -.1614(4) .21360(13) .3252(2) .0655(7) Uani d . 1 . . C
C12 -.0169(3) .18897(12) .2867(2) .0606(7) Uani d . 1 . . C
C13 .1219(4) .10782(12) .3815(2) .0637(7) Uani d . 1 . . C
C14 .1395(3) .04205(12) .3816(3) .0662(8) Uani d D 1 . . C
C15 .2212(4) .01497(14) .4741(3) .0872(10) Uani d D 1 . . C
H15A .2692 .0384 .5319 .105 Uiso calc R 1 . . H
C16 .2320(5) -.04649(16) .4812(4) .1039(11) Uani d DU 1 . . C
H16A .2859 -.0645 .5437 .125 Uiso calc R 1 . . H
C17 .1632(5) -.08085(16) .3958(4) .1032(12) Uani d DU 1 . . C
H17A .1689 -.1223 .4010 .124 Uiso calc R 1 . . H
C18 .0860(5) -.05493(16) .3028(4) .1005(11) Uani d D 1 . . C
H18A .0428 -.0788 .2445 .121 Uiso calc R 1 . . H
C19 .0719(4) .00697(14) .2953(3) .0815(9) Uani d D 1 . . C
H19A .0173 .0247 .2326 .098 Uiso calc R 1 . . H
C20 -.1345(5) .37473(15) .2338(3) .1015(11) Uani d DU 1 . . C
H20A -.0795 .3880 .1730 .122 Uiso calc R 1 . . H
H20B -.2593 .3784 .2138 .122 Uiso calc R 1 . . H
C21 -.0827(7) .41336(19) .3218(4) .1466(19) Uani d DU 1 . . C
H21A -.1225 .4008 .3848 .176 Uiso calc R 1 . . H
C22 .0042(7) .4603(2) .3338(5) .185(3) Uani d DU 1 . . C
H22A .0504 .4769 .2758 .222 Uiso calc R 1 . . H
H22B .0229 .4788 .4007 .222 Uiso calc R 1 . . H
C23 -.4073(4) .19738(15) .4184(3) .0865(10) Uani d . 1 . . C
H23A -.4616 .1658 .4536 .130 Uiso calc R 1 . . H
H23B -.4877 .2125 .3597 .130 Uiso calc R 1 . . H
H23C -.3741 .2290 .4687 .130 Uiso calc R 1 . . H

loop_
_atom_site_aniso_label
_atom_site_aniso_U_11
_atom_site_aniso_U_22
_atom_site_aniso_U_33
_atom_site_aniso_U_12
_atom_site_aniso_U_13
_atom_site_aniso_U_23
O1 .137(2) .125(2) .169(3) -.0211(18) .095(2) -.0158(19)
O2 .150(2) .117(2) .192(3) .0325(19) .089(2) .010(2)
O3 .0746(13) .0879(14) .0814(16) .0020(11) .0246(11) .0038(12)
O4 .0695(11) .0648(12) .0672(13) -.0041(9) .0094(10) -.0044(10)
O5 .1033(15) .0669(12) .0811(16) .0004(11) -.0089(12) -.0086(11)
N1 .101(2) .101(2) .104(3) -.009(2) .0395(18) -.020(2)
N2 .0755(15) .0805(16) .0652(17) -.0032(14) .0099(13) .0115(13)
N3 .0721(15) .0741(15) .0598(15) -.0029(13) .0117(12) .0020(13)
C1 .0734(19) .078(2) .062(2) -.0125(16) .0155(15) -.0109(16)
C2 .0724(19) .087(2) .059(2) -.0156(17) .0119(15) .0052(16)
C3 .0750(19) .0707(18) .062(2) -.0079(16) .0086(15) .0091(15)
C4 .0660(18) .0705(18) .0554(19) -.0017(15) .0059(14) .0005(14)
C5 .081(2) .074(2) .079(2) -.0130(16) .0259(16) .0024(17)
C6 .088(2) .0702(19) .090(2) -.0021(17) .0284(18) -.0021(17)
C7 .0631(16) .0681(18) .0546(18) -.0005(14) .0054(14) .0006(14)
C8 .076(2) .0718(19) .066(2) .0003(16) .0053(15) .0111(15)
C9 .087(2) .0713(19) .060(2) .0105(17) -.0021(16) .0076(16)
C10 .0692(18) .085(2) .062(2) .0134(16) .0029(15) -.0009(16)
C11 .0678(18) .0755(19) .0525(18) .0017(16) .0057(14) -.0012(15)
C12 .0667(17) .0597(17) .0546(18) .0031(14) .0049(13) -.0012(14)
C13 .0677(18) .0630(17) .063(2) -.0024(14) .0185(15) -.0024(15)
C14 .0644(17) .0631(17) .075(2) -.0008(14) .0223(15) -.0093(16)
C15 .103(2) .070(2) .090(3) .0054(18) .0164(19) -.0001(18)
C16 .122(3) .072(2) .121(3) .018(2) .028(2) .008(2)
C17 .109(3) .062(2) .148(4) .004(2) .053(3) -.008(2)
C18 .100(3) .078(2) .129(4) -.010(2) .036(2) -.030(2)
C19 .081(2) .073(2) .094(3) -.0017(16) .0245(17) -.0154(18)
C20 .118(3) .091(2) .094(3) .032(2) .009(2) .009(2)
C21 .200(5) .080(3) .149(4) .040(3) -.017(4) .009(3)
C22 .229(6) .094(3) .224(6) .035(3) -.001(5) -.011(4)
C23 .0660(18) .119(3) .078(2) .0084(18) .0208(16) .0013(19)

loop_
_atom_type_symbol
_atom_type_description
_atom_type_scat_dispersion_real
_atom_type_scat_dispersion_imag
_atom_type_scat_source
C C .0033 .0016 'International Tables Vol C Tables 4.2.6.8 and 6.1.1.4'
H H .0000 .0000 'International Tables Vol C Tables 4.2.6.8 and 6.1.1.4'
N N .0061 .0033 'International Tables Vol C Tables 4.2.6.8 and 6.1.1.4'
O O .0106 .0060 'International Tables Vol C Tables 4.2.6.8 and 6.1.1.4'

loop_
_geom_angle_atom_site_label_1
_geom_angle_atom_site_label_2
_geom_angle_atom_site_label_3
_geom_angle
_geom_angle_publ_flag
C11 O3 C23 117.7(2) yes
C13 O4 C12 117.2(2) ?
O2 N1 O1 123.5(3) yes
O2 N1 C1 118.5(3) ?
O1 N1 C1 118.0(3) ?
N3 N2 C4 114.0(2) yes
N2 N3 C7 113.7(2) yes
C2 C1 C6 122.5(3) ?
C2 C1 N1 119.0(3) ?
C6 C1 N1 118.4(3) ?
C1 C2 C3 118.6(3) ?
C1 C2 H2B 120.7 ?
C3 C2 H2B 120.7 ?
C2 C3 C4 120.0(3) ?
C2 C3 H3B 120.0 ?
C4 C3 H3B 120.0 ?
C3 C4 C5 120.7(3) ?
C3 C4 N2 114.8(3) ?
C5 C4 N2 124.5(3) ?
C6 C5 C4 119.7(3) ?
C6 C5 H5A 120.2 ?
C4 C5 H5A 120.2 ?
C5 C6 C1 118.5(3) ?
C5 C6 H6A 120.7 ?
C1 C6 H6A 120.7 ?
C8 C7 C12 119.9(3) ?
C8 C7 N3 124.9(3) ?
C12 C7 N3 115.2(2) ?
C9 C8 C7 120.9(3) ?
C9 C8 H8A 119.5 ?
C7 C8 H8A 119.5 ?
C8 C9 C10 118.5(3) ?
C8 C9 C20 120.7(3) ?
C10 C9 C20 120.8(3) ?
C11 C10 C9 121.5(3) ?
C11 C10 H10A 119.3 ?
C9 C10 H10A 119.3 ?
O3 C11 C10 125.7(3) ?
O3 C11 C12 115.3(2) ?
C10 C11 C12 119.0(3) ?
C7 C12 C11 120.2(2) ?
C7 C12 O4 120.8(2) ?
C11 C12 O4 118.9(2) ?
O5 C13 O4 122.0(3) yes
O5 C13 C14 126.2(3) ?
O4 C13 C14 111.8(3) ?
C19 C14 C15 119.5(3) ?
C19 C14 C13 122.6(3) ?
C15 C14 C13 117.9(3) ?
C16 C15 C14 120.4(3) ?
C16 C15 H15A 119.8 ?
C14 C15 H15A 119.8 ?
C17 C16 C15 119.7(4) ?
C17 C16 H16A 120.1 ?
C15 C16 H16A 120.1 ?
C16 C17 C18 120.8(3) ?
C16 C17 H17A 119.6 ?
C18 C17 H17A 119.6 ?
C17 C18 C19 120.1(4) ?
C17 C18 H18A 120.0 ?
C19 C18 H18A 120.0 ?
C14 C19 C18 119.5(3) ?
C14 C19 H19A 120.2 ?
C18 C19 H19A 120.2 ?
C21 C20 C9 114.9(3) ?
C21 C20 H20A 108.5 ?
C9 C20 H20A 108.5 ?
C21 C20 H20B 108.5 ?
C9 C20 H20B 108.5 ?
H20A C20 H20B 107.5 ?
C22 C21 C20 134.4(6) ?
C22 C21 H21A 112.8 ?
C20 C21 H21A 112.8 ?
C21 C22 H22A 120.0 ?
C21 C22 H22B 120.0 ?
H22A C22 H22B 120.0 ?
O3 C23 H23A 109.5 ?
O3 C23 H23B 109.5 ?
H23A C23 H23B 109.5 ?
O3 C23 H23C 109.5 ?
H23A C23 H23C 109.5 ?
H23B C23 H23C 109.5 ?

loop_
_geom_bond_atom_site_label_1
_geom_bond_atom_site_label_2
_geom_bond_site_symmetry_2
_geom_bond_distance
_geom_bond_publ_flag
O1 N1 . 1.213(3) yes
O2 N1 . 1.209(4) yes
O3 C11 . 1.368(3) ?
O3 C23 . 1.432(3) ?
O4 C13 . 1.359(3) ?
O4 C12 . 1.393(3) ?
O5 C13 . 1.200(3) ?
N1 C1 . 1.479(4) yes
N2 N3 . 1.241(3) yes
N2 C4 . 1.440(3) yes
N3 C7 . 1.441(3) yes
C1 C2 . 1.365(4) ?
C1 C6 . 1.377(4) ?
C2 C3 . 1.371(4) ?
C2 H2B . .9300 ?
C3 C4 . 1.373(4) ?
C3 H3B . .9300 ?
C4 C5 . 1.385(4) ?
C5 C6 . 1.366(4) ?
C5 H5A . .9300 ?
C6 H6A . .9300 ?
C7 C8 . 1.379(4) ?
C7 C12 . 1.383(3) ?
C8 C9 . 1.378(4) ?
C8 H8A . .9300 ?
C9 C10 . 1.394(4) ?
C9 C20 . 1.506(4) ?
C10 C11 . 1.374(4) ?
C10 H10A . .9300 ?
C11 C12 . 1.392(4) ?
C13 C14 . 1.476(4) ?
C14 C19 . 1.382(4) ?
C14 C15 . 1.385(4) ?
C15 C16 . 1.378(4) ?
C15 H15A . .9300 ?
C16 C17 . 1.367(5) ?
C16 H16A . .9300 ?
C17 C18 . 1.367(5) ?
C17 H17A . .9300 ?
C18 C19 . 1.390(4) ?
C18 H18A . .9300 ?
C19 H19A . .9300 ?
C20 C21 . 1.417(5) ?
C20 H20A . .9700 ?
C20 H20B . .9700 ?
C21 C22 . 1.245(5) ?
C21 H21A . .9300 ?
C22 H22A . .9300 ?
C22 H22B . .9300 ?
C23 H23A . .9600 ?
C23 H23B . .9600 ?
C23 H23C . .9600 ?

loop_
_geom_hbond_atom_site_label_D
_geom_hbond_atom_site_label_H
_geom_hbond_atom_site_label_A
_geom_hbond_site_symmetry_A
_geom_hbond_distance_DH
_geom_hbond_distance_HA
_geom_hbond_distance_DA
_geom_hbond_angle_DHA
C2 H2B O1 ? .93 2.43 2.712(3) 97.7
C6 H6A O2 ? .93 2.43 2.715(3) 97.9
C15 H15A O5 ? .93 2.57 2.8540(10) 98.0
C19 H19A O4 ? .93 2.43 2.7350(10) 98.8
C16 H16A O3 3_556 .93 2.67 3.356(2) 131.1
C23 H23A O5 1_455 .96 2.72 3.400(4) 128.6

loop_
_geom_torsion_atom_site_label_1
_geom_torsion_atom_site_label_2
_geom_torsion_atom_site_label_3
_geom_torsion_atom_site_label_4
_geom_torsion
_geom_torsion_publ_flag
C4 N2 N3 C7 179.6(2) ?
O2 N1 C1 C2 177.5(3) ?
O1 N1 C1 C2 -4.1(4) ?
O2 N1 C1 C6 -2.5(5) ?
O1 N1 C1 C6 175.8(3) ?
C6 C1 C2 C3 -.2(4) ?
N1 C1 C2 C3 179.7(2) ?
C1 C2 C3 C4 -.9(4) ?
C2 C3 C4 C5 1.0(4) ?
C2 C3 C4 N2 -179.8(2) ?
N3 N2 C4 C3 178.9(2) yes
N3 N2 C4 C5 -1.9(4) yes
C3 C4 C5 C6 -.1(4) ?
N2 C4 C5 C6 -179.3(2) ?
C4 C5 C6 C1 -.9(4) ?
C2 C1 C6 C5 1.0(4) ?
N1 C1 C6 C5 -178.9(3) ?
N2 N3 C7 C8 -1.6(4) ?
N2 N3 C7 C12 177.8(2) ?
C12 C7 C8 C9 -.6(4) ?
N3 C7 C8 C9 178.8(2) ?
C7 C8 C9 C10 1.6(4) ?
C7 C8 C9 C20 -177.9(3) ?
C8 C9 C10 C11 -1.3(4) ?
C20 C9 C10 C11 178.2(3) ?
C23 O3 C11 C10 1.3(4) yes
C23 O3 C11 C12 -179.2(2) ?
C9 C10 C11 O3 179.4(2) ?
C9 C10 C11 C12 .0(4) ?
C8 C7 C12 C11 -.8(4) ?
N3 C7 C12 C11 179.8(2) ?
C8 C7 C12 O4 174.9(2) ?
N3 C7 C12 O4 -4.5(3) ?
O3 C11 C12 C7 -178.4(2) ?
C10 C11 C12 C7 1.1(4) ?
O3 C11 C12 O4 5.8(3) ?
C10 C11 C12 O4 -174.7(2) ?
C13 O4 C12 C7 87.8(3) ?
C13 O4 C12 C11 -96.5(3) ?
C12 O4 C13 O5 .4(4) yes
C12 O4 C13 C14 180.0(2) ?
O5 C13 C14 C19 -170.8(3) ?
O4 C13 C14 C19 9.7(4) ?
O5 C13 C14 C15 11.8(4) ?
O4 C13 C14 C15 -167.7(2) ?
C19 C14 C15 C16 -1.4(4) ?
C13 C14 C15 C16 176.1(3) ?
C14 C15 C16 C17 .7(5) ?
C15 C16 C17 C18 1.0(5) ?
C16 C17 C18 C19 -2.0(5) ?
C15 C14 C19 C18 .4(4) ?
C13 C14 C19 C18 -176.9(3) ?
C17 C18 C19 C14 1.3(5) ?
C8 C9 C20 C21 -99.4(4) ?
C10 C9 C20 C21 81.2(4) ?
C9 C20 C21 C22 127.3(5) ?

loop_
_cod_related_entry_id
_cod_related_entry_database
_cod_related_entry_code
1 ChemSpider 21105776
